data_7120146
loop_
_publ_author_name
'Zhou, Tao'
'Li, Bin'
'Wang, Baiquan'

_publ_section_title
;
 Rhodium-Catalyzed C2 and C4 C--H Activation/Annulation of
 3-(1H-Indol-3-yl)-3-oxopropanenitriles with Internal Alkynes: A Facile
 Access to Substituted and Fused Carbazoles
;
_journal_name_full 'Chem. Commun.'
_journal_paper_doi 10.1039/C7CC02808C
_journal_year 2017
_chemical_formula_moiety 'C25 H14 F2 N2 O'
_chemical_formula_sum 'C25 H14 F2 N2 O'
_chemical_formula_weight 396.38
_chemical_name_systematic
;
 ? 
;
_space_group_crystal_system triclinic
_space_group_IT_number 2
_space_group_name_Hall '-P 1'
_space_group_name_H-M_alt 'P -1'
_symmetry_space_group_name_Hall '-P 1'
_symmetry_space_group_name_H-M 'P -1'
_atom_sites_solution_hydrogens mixed
_atom_sites_solution_primary direct
_audit_creation_date 2017-03-07
_audit_creation_method
;
Olex2 1.2
(compiled 2017.02.23 svn.r3390 for OlexSys, GUI svn.r5320)
;
_audit_update_record
;
2017-03-11 deposited with the CCDC.
2017-05-18 downloaded from the CCDC.
;
_cell_angle_alpha 112.27(3)
_cell_angle_beta 97.74(3)
_cell_angle_gamma 97.06(3)
_cell_formula_units_Z 8
_cell_length_a 9.2966(19)
_cell_length_b 19.662(4)
_cell_length_c 23.710(5)
_cell_measurement_reflns_used 9511
_cell_measurement_temperature 113(2)
_cell_measurement_theta_max 27.8465
_cell_measurement_theta_min 1.7505
_cell_volume 3902.0(18)
_computing_cell_refinement crystalclear
_computing_data_collection crystalclear
_computing_data_reduction crystalclear
_computing_molecular_graphics 'Olex2 (Dolomanov et al., 2009)'
_computing_publication_material 'Olex2 (Dolomanov et al., 2009)'
_computing_structure_refinement 'ShelXL (Sheldrick, 2015)'
_computing_structure_solution 'ShelXS (Sheldrick, 2008)'
_diffrn_ambient_temperature 113.15
_diffrn_measured_fraction_theta_full 0.986
_diffrn_measured_fraction_theta_max 0.986
_diffrn_measurement_device_type 'Rigaku Saturn 70 CCD'
_diffrn_measurement_method '\w scans'
_diffrn_radiation_monochromator confocal
_diffrn_radiation_type MoK\a
_diffrn_radiation_wavelength 0.71073
_diffrn_reflns_av_R_equivalents 0.0511
_diffrn_reflns_av_unetI/netI 0.0833
_diffrn_reflns_Laue_measured_fraction_full 0.986
_diffrn_reflns_Laue_measured_fraction_max 0.986
_diffrn_reflns_limit_h_max 11
_diffrn_reflns_limit_h_min -11
_diffrn_reflns_limit_k_max 23
_diffrn_reflns_limit_k_min -23
_diffrn_reflns_limit_l_max 28
_diffrn_reflns_limit_l_min -20
_diffrn_reflns_number 30163
_diffrn_reflns_point_group_measured_fraction_full 0.986
_diffrn_reflns_point_group_measured_fraction_max 0.986
_diffrn_reflns_theta_full 25.019
_diffrn_reflns_theta_max 25.019
_diffrn_reflns_theta_min 1.750
_diffrn_standards_decay_% 0
_diffrn_standards_interval_count 0
_diffrn_standards_interval_time 0
_diffrn_standards_number 0
_exptl_absorpt_coefficient_mu 0.097
_exptl_absorpt_correction_T_max 0.9885
_exptl_absorpt_correction_T_min 0.9809
_exptl_absorpt_correction_type multi-scan
_exptl_absorpt_process_details crystalclear
_exptl_crystal_colour colourless
_exptl_crystal_colour_primary colourless
_exptl_crystal_density_diffrn 1.350
_exptl_crystal_density_method 'not measured'
_exptl_crystal_description prism
_exptl_crystal_F_000 1632
_exptl_crystal_size_max 0.2
_exptl_crystal_size_mid 0.18
_exptl_crystal_size_min 0.12
_refine_diff_density_max 0.277
_refine_diff_density_min -0.285
_refine_diff_density_rms 0.062
_refine_ls_extinction_coef 0.0152(8)
_refine_ls_extinction_expression Fc^*^=kFc[1+0.001xFc^2^\l^3^/sin(2\q)]^-1/4^
_refine_ls_extinction_method 'SHELXL-2014/8 (Sheldrick 2014'
_refine_ls_goodness_of_fit_ref 1.078
_refine_ls_hydrogen_treatment mixed
_refine_ls_matrix_type full
_refine_ls_number_parameters 1098
_refine_ls_number_reflns 13575
_refine_ls_number_restraints 3
_refine_ls_restrained_S_all 15.905
_refine_ls_R_factor_all 0.1000
_refine_ls_R_factor_gt 0.0719
_refine_ls_shift/su_max 0.001
_refine_ls_shift/su_mean 0.000
_refine_ls_structure_factor_coef Fsqd
_refine_ls_weighting_details 'w=1/[\s^2^(Fo^2^)+(0.0652P)^2^+3.0020P] where P=(Fo^2^+2Fc^2^)/3'
_refine_ls_weighting_scheme calc
_refine_ls_wR_factor_gt 0.1622
_refine_ls_wR_factor_ref 0.1803
_reflns_Friedel_coverage 0.000
_reflns_number_gt 9840
_reflns_number_total 13575
_reflns_threshold_expression 'I > 2\s(I)'
_cod_data_source_file c7cc02808c2.cif
_cod_data_source_block r150714d1
_cod_original_cell_volume 3901.8(16)
_cod_database_code 7120146
_shelx_shelxl_version_number 2014/8
_shelx_space_group_comment
;
The symmetry employed for this shelxl refinement is uniquely defined
by the following loop, which should always be used as a source of
symmetry information in preference to the above space-group names.
They are only intended as comments.
;
_shelx_estimated_absorpt_t_max 0.989
_shelx_estimated_absorpt_t_min 0.981
_olex2_refinement_description
;
1. Fixed Uiso
 At 1.2 times of:
  All C(H) groups, All N(H) groups
 At 1.5 times of:
  All O(H) groups
2. Restrained distances
 N3-H3B = N5-H5A = N7-H7
 0.9 with sigma of 0.01
3.a Aromatic/amide H refined with riding coordinates:
 C2(H2), C3(H3), C4(H4), C5(H5), C15(H15), C16(H16), C18(H18), C19(H19),
 C21(H21), C22(H22), C24(H24), C25(H25), C27(H27), C28(H28), C29(H29), C30(H30),
  C40(H40), C41(H41), C43(H43), C44(H44), C46(H46), C47(H47), C49(H49),
 C50(H50), C52(H52), C53(H53), C54(H54), C55(H55), C65(H65), C66(H66), C68(H68),
  C69(H69), C71(H71), C72(H72), C74(H74), C75(H75), C77(H77), C78(H78),
 C79(H79), C80(H80), C90(H90), C91(H91), C93(H93), C94(H94), C96(H96), C97(H97),
  C99(H99), C100(H100)
3.b Idealised tetrahedral OH refined as rotating group:
 O1(H1), O2(H2A), O3(H3B), O4(H4A)
;
_olex2_submission_special_instructions 'No special instructions were received'

loop_
_space_group_symop_operation_xyz
'x, y, z'
'-x, -y, -z'

loop_
_atom_site_label
_atom_site_type_symbol
_atom_site_fract_x
_atom_site_fract_y
_atom_site_fract_z
_atom_site_U_iso_or_equiv
_atom_site_adp_type
_atom_site_occupancy
_atom_site_site_symmetry_order
_atom_site_calc_flag
_atom_site_refinement_flags_posn
F1 F 0.3094(3) -0.17273(15) 0.21745(10) 0.0667(8) Uani 1 1 d .
F2 F 0.3260(3) 0.22444(11) 0.39337(9) 0.0428(5) Uani 1 1 d .
F3 F 0.6467(3) 0.32108(14) 0.20762(9) 0.0597(7) Uani 1 1 d .
F4 F 0.6472(3) 0.73682(11) 0.38356(10) 0.0485(6) Uani 1 1 d .
F5 F 1.0135(3) 0.14756(13) 0.29607(10) 0.0561(7) Uani 1 1 d .
F6 F 0.7456(3) 0.36074(11) 0.11466(10) 0.0512(6) Uani 1 1 d .
F7 F 0.5254(3) 0.57275(15) 1.28455(10) 0.0703(8) Uani 1 1 d .
F8 F 0.4401(3) 0.81597(10) 1.10698(9) 0.0425(5) Uani 1 1 d .
O1 O 0.2007(3) -0.13010(12) 0.59216(10) 0.0318(6) Uani 1 1 d .
H1 H 0.2020 -0.1745 0.5690 0.048 Uiso 1 1 calc GR
O2 O 0.8116(3) 0.40608(12) 0.60022(10) 0.0311(6) Uani 1 1 d .
H2A H 0.8131 0.3618 0.5768 0.047 Uiso 1 1 calc GR
O3 O 0.7197(3) -0.17840(12) -0.09313(11) 0.0355(6) Uani 1 1 d .
H3B H 0.7338 -0.2007 -0.0695 0.053 Uiso 1 1 calc DGR
O4 O 0.1004(3) 0.27008(12) 0.90451(10) 0.0317(6) Uani 1 1 d .
H4A H 0.1214 0.2477 0.9276 0.048 Uiso 1 1 calc GR
N1 N 0.2389(3) 0.11005(16) 0.60418(13) 0.0304(7) Uani 1 1 d .
H1A H 0.243(4) 0.149(2) 0.5946(16) 0.036 Uiso 1 1 d R
N2 N 0.1893(4) -0.25475(16) 0.43621(13) 0.0380(8) Uani 1 1 d .
N3 N 0.7690(3) 0.63835(15) 0.60595(12) 0.0285(6) Uani 1 1 d D
H3A H 0.755(4) 0.678(2) 0.5946(16) 0.034 Uiso 1 1 d R
N4 N 0.7745(4) 0.27742(17) 0.44486(14) 0.0485(9) Uani 1 1 d .
N5 N 0.6360(4) 0.04332(16) -0.09926(13) 0.0342(7) Uani 1 1 d D
H5A H 0.621(4) 0.0903(10) -0.0914(16) 0.041 Uiso 1 1 d DR
N6 N 0.8500(4) -0.15454(17) 0.06065(14) 0.0478(9) Uani 1 1 d .
N7 N 0.1581(3) 0.50076(15) 0.89452(12) 0.0289(6) Uani 1 1 d D
H7 H 0.191(4) 0.5496(7) 0.9046(15) 0.035 Uiso 1 1 d DR
N8 N 0.2256(4) 0.29279(16) 1.05959(13) 0.0378(7) Uani 1 1 d .
C1 C 0.2286(4) 0.10934(19) 0.66211(16) 0.0314(8) Uani 1 1 d .
C2 C 0.2286(4) 0.16883(19) 0.71792(16) 0.0367(9) Uani 1 1 d .
H2 H 0.2377 0.2188 0.7208 0.044 Uiso 1 1 calc R
C3 C 0.2149(4) 0.1522(2) 0.76856(16) 0.0387(9) Uani 1 1 d .
H3 H 0.2142 0.1916 0.8071 0.046 Uiso 1 1 calc R
C4 C 0.2018(4) 0.0781(2) 0.76478(17) 0.0392(9) Uani 1 1 d .
H4 H 0.1927 0.0686 0.8007 0.047 Uiso 1 1 calc R
C5 C 0.2021(4) 0.01956(19) 0.70949(15) 0.0330(8) Uani 1 1 d .
H5 H 0.1921 -0.0303 0.7068 0.040 Uiso 1 1 calc R
C6 C 0.2174(4) 0.03511(18) 0.65723(15) 0.0294(8) Uani 1 1 d .
C7 C 0.2216(4) -0.00994(18) 0.59313(15) 0.0273(7) Uani 1 1 d .
C8 C 0.2157(4) -0.08649(18) 0.56027(15) 0.0253(7) Uani 1 1 d .
C9 C 0.2244(4) -0.11187(17) 0.49728(15) 0.0270(7) Uani 1 1 d .
C10 C 0.2423(4) -0.06137(17) 0.46667(15) 0.0264(7) Uani 1 1 d .
C11 C 0.2484(4) 0.01435(18) 0.49952(15) 0.0274(7) Uani 1 1 d .
C12 C 0.2342(4) 0.03830(17) 0.56219(15) 0.0268(7) Uani 1 1 d .
C13 C 0.2078(4) -0.19064(19) 0.46252(15) 0.0288(8) Uani 1 1 d .
C14 C 0.2581(4) -0.09254(18) 0.39997(15) 0.0285(8) Uani 1 1 d .
C15 C 0.3670(4) -0.13495(19) 0.38103(16) 0.0327(8) Uani 1 1 d .
H15 H 0.4298 -0.1452 0.4107 0.039 Uiso 1 1 calc R
C16 C 0.3845(5) -0.1622(2) 0.31984(17) 0.0439(10) Uani 1 1 d .
H16 H 0.4580 -0.1911 0.3071 0.053 Uiso 1 1 calc R
C17 C 0.2920(5) -0.1460(2) 0.27780(17) 0.0442(10) Uani 1 1 d .
C18 C 0.1832(5) -0.1052(2) 0.29413(17) 0.0433(10) Uani 1 1 d .
H18 H 0.1204 -0.0957 0.2640 0.052 Uiso 1 1 calc R
C19 C 0.1669(4) -0.07819(19) 0.35563(16) 0.0348(8) Uani 1 1 d .
H19 H 0.0926 -0.0495 0.3677 0.042 Uiso 1 1 calc R
C20 C 0.2705(4) 0.07079(17) 0.47174(14) 0.0260(7) Uani 1 1 d .
C21 C 0.3983(4) 0.08176(18) 0.44900(15) 0.0282(7) Uani 1 1 d .
H21 H 0.4724 0.0531 0.4511 0.034 Uiso 1 1 calc R
C22 C 0.4182(4) 0.13436(18) 0.42319(15) 0.0303(8) Uani 1 1 d .
H22 H 0.5057 0.1426 0.4083 0.036 Uiso 1 1 calc R
C23 C 0.3086(4) 0.17358(18) 0.41995(15) 0.0323(8) Uani 1 1 d .
C24 C 0.1793(4) 0.16496(19) 0.44144(16) 0.0350(8) Uani 1 1 d .
H24 H 0.1049 0.1930 0.4380 0.042 Uiso 1 1 calc R
C25 C 0.1630(4) 0.11357(19) 0.46822(16) 0.0327(8) Uani 1 1 d .
H25 H 0.0768 0.1073 0.4845 0.039 Uiso 1 1 calc R
C26 C 0.7881(4) 0.64030(18) 0.66605(14) 0.0271(7) Uani 1 1 d .
C27 C 0.7973(4) 0.70115(19) 0.72228(15) 0.0323(8) Uani 1 1 d .
H27 H 0.7923 0.7498 0.7239 0.039 Uiso 1 1 calc R
C28 C 0.8139(4) 0.68727(19) 0.77556(15) 0.0344(8) Uani 1 1 d .
H28 H 0.8219 0.7275 0.8147 0.041 Uiso 1 1 calc R
C29 C 0.8191(4) 0.61538(19) 0.77309(15) 0.0334(8) Uani 1 1 d .
H29 H 0.8279 0.6075 0.8104 0.040 Uiso 1 1 calc R
C30 C 0.8118(4) 0.55596(18) 0.71754(14) 0.0287(8) Uani 1 1 d .
H30 H 0.8169 0.5075 0.7163 0.034 Uiso 1 1 calc R
C31 C 0.7967(4) 0.56849(17) 0.66296(14) 0.0255(7) Uani 1 1 d .
C32 C 0.7835(4) 0.52137(17) 0.59774(14) 0.0249(7) Uani 1 1 d .
C33 C 0.7901(4) 0.44620(17) 0.56588(15) 0.0262(7) Uani 1 1 d .
C34 C 0.7769(4) 0.41870(17) 0.50089(14) 0.0266(7) Uani 1 1 d .
C35 C 0.7531(4) 0.46471(18) 0.46701(14) 0.0257(7) Uani 1 1 d .
C36 C 0.7469(4) 0.53975(17) 0.49900(15) 0.0256(7) Uani 1 1 d .
C37 C 0.7639(4) 0.56656(17) 0.56432(14) 0.0248(7) Uani 1 1 d .
C38 C 0.7750(4) 0.34045(19) 0.46805(15) 0.0343(8) Uani 1 1 d .
C39 C 0.7295(4) 0.42900(17) 0.39806(14) 0.0265(7) Uani 1 1 d .
C40 C 0.8339(4) 0.39146(19) 0.36793(15) 0.0335(8) Uani 1 1 d .
H40 H 0.9237 0.3904 0.3918 0.040 Uiso 1 1 calc R
C41 C 0.8075(4) 0.3558(2) 0.30364(16) 0.0377(9) Uani 1 1 d .
H41 H 0.8783 0.3305 0.2830 0.045 Uiso 1 1 calc R
C42 C 0.6758(4) 0.3580(2) 0.27059(15) 0.0385(9) Uani 1 1 d .
C43 C 0.5706(4) 0.3950(2) 0.29824(16) 0.0364(9) Uani 1 1 d .
H43 H 0.4816 0.3961 0.2739 0.044 Uiso 1 1 calc R
C44 C 0.5985(4) 0.43072(18) 0.36253(15) 0.0313(8) Uani 1 1 d .
H44 H 0.5277 0.4566 0.3826 0.038 Uiso 1 1 calc R
C45 C 0.7218(4) 0.59179(17) 0.46790(14) 0.0258(7) Uani 1 1 d .
C46 C 0.8210(4) 0.60835(19) 0.43321(15) 0.0335(8) Uani 1 1 d .
H46 H 0.9059 0.5859 0.4289 0.040 Uiso 1 1 calc R
C47 C 0.7958(4) 0.6575(2) 0.40510(16) 0.0371(9) Uani 1 1 d .
H47 H 0.8627 0.6692 0.3817 0.045 Uiso 1 1 calc R
C48 C 0.6727(4) 0.68846(18) 0.41207(15) 0.0342(9) Uani 1 1 d .
C49 C 0.5716(4) 0.67425(19) 0.44492(16) 0.0349(8) Uani 1 1 d .
H49 H 0.4864 0.6966 0.4480 0.042 Uiso 1 1 calc R
C50 C 0.5978(4) 0.62579(18) 0.47366(16) 0.0321(8) Uani 1 1 d .
H50 H 0.5305 0.6157 0.4975 0.039 Uiso 1 1 calc R
C51 C 0.5953(4) -0.0133(2) -0.15830(17) 0.0343(8) Uani 1 1 d .
C52 C 0.5401(5) -0.0085(2) -0.21415(17) 0.0404(9) Uani 1 1 d .
H52 H 0.5271 0.0379 -0.2158 0.048 Uiso 1 1 calc R
C53 C 0.5053(5) -0.0744(2) -0.26671(18) 0.0447(10) Uani 1 1 d .
H53 H 0.4673 -0.0732 -0.3055 0.054 Uiso 1 1 calc R
C54 C 0.5243(5) -0.1428(2) -0.26459(17) 0.0423(9) Uani 1 1 d .
H54 H 0.4987 -0.1869 -0.3019 0.051 Uiso 1 1 calc R
C55 C 0.5795(4) -0.1478(2) -0.20946(16) 0.0343(8) Uani 1 1 d .
H55 H 0.5920 -0.1945 -0.2083 0.041 Uiso 1 1 calc R
C56 C 0.6162(4) -0.08150(19) -0.15536(15) 0.0308(8) Uani 1 1 d .
C57 C 0.6764(4) -0.06339(18) -0.09053(15) 0.0292(8) Uani 1 1 d .
C58 C 0.7280(4) -0.10534(18) -0.05896(15) 0.0300(8) Uani 1 1 d .
C59 C 0.7829(4) -0.06893(18) 0.00528(15) 0.0285(7) Uani 1 1 d .
C60 C 0.7909(4) 0.01014(18) 0.03895(15) 0.0286(8) Uani 1 1 d .
C61 C 0.7410(4) 0.05242(18) 0.00674(16) 0.0293(8) Uani 1 1 d .
C62 C 0.6848(4) 0.01388(18) -0.05729(16) 0.0293(8) Uani 1 1 d .
C63 C 0.8237(4) -0.11388(19) 0.03785(16) 0.0336(8) Uani 1 1 d .
C64 C 0.8494(4) 0.04531(18) 0.10716(16) 0.0301(8) Uani 1 1 d .
C65 C 0.9847(4) 0.03583(19) 0.13266(16) 0.0341(8) Uani 1 1 d .
H65 H 1.0404 0.0055 0.1060 0.041 Uiso 1 1 calc R
C66 C 1.0410(4) 0.0697(2) 0.19633(17) 0.0384(9) Uani 1 1 d .
H66 H 1.1336 0.0626 0.2134 0.046 Uiso 1 1 calc R
C67 C 0.9588(5) 0.1135(2) 0.23356(16) 0.0405(9) Uani 1 1 d .
C68 C 0.8237(5) 0.1245(2) 0.21088(17) 0.0405(9) Uani 1 1 d .
H68 H 0.7693 0.1551 0.2381 0.049 Uiso 1 1 calc R
C69 C 0.7687(4) 0.09026(19) 0.14770(16) 0.0362(9) Uani 1 1 d .
H69 H 0.6751 0.0971 0.1313 0.043 Uiso 1 1 calc R
C70 C 0.7443(4) 0.13452(18) 0.03600(15) 0.0285(7) Uani 1 1 d .
C71 C 0.8773(4) 0.18530(19) 0.06605(16) 0.0339(8) Uani 1 1 d .
H71 H 0.9676 0.1676 0.0684 0.041 Uiso 1 1 calc R
C72 C 0.8776(5) 0.2616(2) 0.09247(16) 0.0385(9) Uani 1 1 d .
H72 H 0.9671 0.2967 0.1132 0.046 Uiso 1 1 calc R
C73 C 0.7444(5) 0.28476(18) 0.08780(16) 0.0365(9) Uani 1 1 d .
C74 C 0.6125(4) 0.2377(2) 0.05915(16) 0.0366(9) Uani 1 1 d .
H74 H 0.5229 0.2562 0.0573 0.044 Uiso 1 1 calc R
C75 C 0.6135(4) 0.16161(19) 0.03272(16) 0.0343(8) Uani 1 1 d .
H75 H 0.5230 0.1273 0.0120 0.041 Uiso 1 1 calc R
C76 C 0.0961(4) 0.44509(19) 0.83566(15) 0.0296(8) Uani 1 1 d .
C77 C 0.0563(4) 0.4525(2) 0.78002(16) 0.0355(8) Uani 1 1 d .
H77 H 0.0721 0.4999 0.7776 0.043 Uiso 1 1 calc R
C78 C -0.0074(4) 0.3878(2) 0.72824(17) 0.0389(9) Uani 1 1 d .
H78 H -0.0361 0.3909 0.6894 0.047 Uiso 1 1 calc R
C79 C -0.0306(4) 0.3181(2) 0.73142(16) 0.0383(9) Uani 1 1 d .
H79 H -0.0757 0.2749 0.6950 0.046 Uiso 1 1 calc R
C80 C 0.0113(4) 0.3109(2) 0.78724(15) 0.0336(8) Uani 1 1 d .
H80 H -0.0040 0.2633 0.7893 0.040 Uiso 1 1 calc R
C81 C 0.0763(4) 0.37548(18) 0.84009(15) 0.0277(7) Uani 1 1 d .
C82 C 0.1328(4) 0.39032(17) 0.90443(15) 0.0267(7) Uani 1 1 d .
C83 C 0.1485(4) 0.34453(17) 0.93676(14) 0.0242(7) Uani 1 1 d .
C84 C 0.2132(4) 0.37866(17) 1.00019(14) 0.0251(7) Uani 1 1 d .
C85 C 0.2640(4) 0.45800(18) 1.03218(14) 0.0248(7) Uani 1 1 d .
C86 C 0.2485(4) 0.50412(18) 0.99990(14) 0.0265(7) Uani 1 1 d .
C87 C 0.1816(4) 0.46800(17) 0.93634(14) 0.0253(7) Uani 1 1 d .
C88 C 0.2225(4) 0.33302(18) 1.03448(15) 0.0291(8) Uani 1 1 d .
C89 C 0.3339(4) 0.48885(17) 1.09921(14) 0.0257(7) Uani 1 1 d .
C90 C 0.4569(4) 0.46390(19) 1.11953(15) 0.0319(8) Uani 1 1 d .
H90 H 0.4965 0.4270 1.0900 0.038 Uiso 1 1 calc R
C91 C 0.5222(5) 0.4917(2) 1.18166(16) 0.0419(9) Uani 1 1 d .
H91 H 0.6052 0.4741 1.1953 0.050 Uiso 1 1 calc R
C92 C 0.4632(5) 0.5459(2) 1.22339(16) 0.0451(10) Uani 1 1 d .
C93 C 0.3435(5) 0.5727(2) 1.20562(17) 0.0453(10) Uani 1 1 d .
H93 H 0.3060 0.6101 1.2356 0.054 Uiso 1 1 calc R
C94 C 0.2781(4) 0.54442(19) 1.14328(16) 0.0353(8) Uani 1 1 d .
H94 H 0.1954 0.5626 1.1303 0.042 Uiso 1 1 calc R
C95 C 0.2998(4) 0.58675(18) 1.02859(14) 0.0260(7) Uani 1 1 d .
C96 C 0.4481(4) 0.61857(19) 1.05566(15) 0.0314(8) Uani 1 1 d .
H96 H 0.5172 0.5868 1.0558 0.038 Uiso 1 1 calc R
C97 C 0.4964(4) 0.69512(19) 1.08216(16) 0.0341(8) Uani 1 1 d .
H97 H 0.5974 0.7165 1.1005 0.041 Uiso 1 1 calc R
C98 C 0.3930(4) 0.73954(18) 1.08118(15) 0.0312(8) Uani 1 1 d .
C99 C 0.2465(4) 0.71217(19) 1.05560(16) 0.0339(8) Uani 1 1 d .
H99 H 0.1785 0.7446 1.0561 0.041 Uiso 1 1 calc R
C100 C 0.2005(4) 0.63409(18) 1.02855(15) 0.0308(8) Uani 1 1 d .
H100 H 0.0995 0.6132 1.0098 0.037 Uiso 1 1 calc R

loop_
_atom_site_aniso_label
_atom_site_aniso_U_11
_atom_site_aniso_U_22
_atom_site_aniso_U_33
_atom_site_aniso_U_23
_atom_site_aniso_U_13
_atom_site_aniso_U_12
F1 0.077(2) 0.0828(19) 0.0291(13) 0.0136(12) 0.0143(12) 0.0009(15)
F2 0.0611(16) 0.0366(12) 0.0419(12) 0.0242(10) 0.0159(11) 0.0153(11)
F3 0.0674(18) 0.0774(17) 0.0218(11) 0.0076(11) 0.0075(11) 0.0109(14)
F4 0.0719(17) 0.0318(11) 0.0436(13) 0.0240(10) -0.0034(11) 0.0036(11)
F5 0.0663(18) 0.0608(15) 0.0312(12) 0.0145(11) 0.0056(11) -0.0063(13)
F6 0.0846(19) 0.0262(11) 0.0486(14) 0.0157(10) 0.0265(13) 0.0143(11)
F7 0.087(2) 0.0799(18) 0.0234(12) 0.0084(12) -0.0072(12) 0.0045(16)
F8 0.0551(15) 0.0245(10) 0.0441(13) 0.0103(9) 0.0083(10) 0.0066(10)
O1 0.0427(16) 0.0247(12) 0.0303(13) 0.0110(10) 0.0115(11) 0.0099(11)
O2 0.0475(16) 0.0220(11) 0.0237(12) 0.0090(9) 0.0035(11) 0.0105(11)
O3 0.0488(17) 0.0269(12) 0.0347(14) 0.0142(10) 0.0109(12) 0.0117(12)
O4 0.0404(15) 0.0258(12) 0.0263(13) 0.0094(10) 0.0026(11) 0.0044(11)
N1 0.0369(18) 0.0237(15) 0.0311(16) 0.0096(12) 0.0106(13) 0.0081(13)
N2 0.059(2) 0.0246(16) 0.0294(16) 0.0103(13) 0.0070(14) 0.0089(15)
N3 0.0377(18) 0.0225(14) 0.0249(15) 0.0090(12) 0.0049(12) 0.0079(13)
N4 0.089(3) 0.0292(18) 0.0261(17) 0.0098(14) 0.0095(17) 0.0154(18)
N5 0.0437(19) 0.0304(16) 0.0350(17) 0.0169(13) 0.0112(14) 0.0139(14)
N6 0.078(3) 0.0304(17) 0.0336(18) 0.0119(14) 0.0042(17) 0.0142(17)
N7 0.0335(17) 0.0265(14) 0.0280(15) 0.0137(12) 0.0034(12) 0.0042(13)
N8 0.052(2) 0.0299(16) 0.0297(17) 0.0115(13) 0.0042(14) 0.0077(15)
C1 0.0260(19) 0.0312(18) 0.035(2) 0.0104(15) 0.0081(15) 0.0069(15)
C2 0.042(2) 0.0250(18) 0.039(2) 0.0078(15) 0.0089(17) 0.0053(16)
C3 0.038(2) 0.039(2) 0.030(2) 0.0019(16) 0.0063(16) 0.0105(18)
C4 0.042(2) 0.044(2) 0.035(2) 0.0145(17) 0.0139(17) 0.0163(18)
C5 0.036(2) 0.0303(18) 0.0330(19) 0.0119(15) 0.0098(16) 0.0080(16)
C6 0.030(2) 0.0284(18) 0.0298(18) 0.0110(14) 0.0067(15) 0.0057(15)
C7 0.0280(19) 0.0264(17) 0.0294(18) 0.0116(14) 0.0082(14) 0.0078(15)
C8 0.0217(18) 0.0271(17) 0.0292(18) 0.0135(14) 0.0032(13) 0.0074(14)
C9 0.0279(19) 0.0221(16) 0.0301(18) 0.0091(14) 0.0055(14) 0.0060(14)
C10 0.0242(18) 0.0259(17) 0.0264(17) 0.0086(13) 0.0017(13) 0.0056(14)
C11 0.0241(18) 0.0255(17) 0.0311(18) 0.0102(14) 0.0045(14) 0.0050(14)
C12 0.0245(18) 0.0229(16) 0.0300(18) 0.0078(14) 0.0043(14) 0.0040(14)
C13 0.034(2) 0.0305(19) 0.0233(17) 0.0122(15) 0.0043(14) 0.0099(16)
C14 0.028(2) 0.0249(17) 0.0294(18) 0.0089(14) 0.0041(14) 0.0013(15)
C15 0.032(2) 0.0338(19) 0.0296(19) 0.0106(15) 0.0044(15) 0.0069(16)
C16 0.040(2) 0.046(2) 0.035(2) 0.0057(17) 0.0115(18) 0.0043(19)
C17 0.049(3) 0.051(2) 0.025(2) 0.0109(17) 0.0095(18) -0.004(2)
C18 0.049(3) 0.041(2) 0.034(2) 0.0176(17) -0.0071(18) -0.0020(19)
C19 0.034(2) 0.0328(19) 0.035(2) 0.0135(16) -0.0002(16) 0.0017(16)
C20 0.0274(19) 0.0210(16) 0.0251(17) 0.0067(13) -0.0002(13) 0.0031(14)
C21 0.0292(19) 0.0247(17) 0.0301(18) 0.0109(14) 0.0041(14) 0.0051(15)
C22 0.031(2) 0.0293(18) 0.0316(19) 0.0120(15) 0.0079(15) 0.0069(15)
C23 0.046(2) 0.0250(17) 0.0282(18) 0.0138(14) 0.0059(16) 0.0054(16)
C24 0.038(2) 0.0339(19) 0.036(2) 0.0166(16) 0.0056(16) 0.0147(17)
C25 0.026(2) 0.0342(19) 0.039(2) 0.0156(16) 0.0056(15) 0.0065(16)
C26 0.0255(19) 0.0282(17) 0.0255(18) 0.0100(14) 0.0019(14) 0.0040(14)
C27 0.036(2) 0.0261(17) 0.0310(19) 0.0077(14) 0.0046(15) 0.0082(16)
C28 0.039(2) 0.0316(19) 0.0240(18) 0.0034(14) 0.0032(15) 0.0065(16)
C29 0.040(2) 0.0349(19) 0.0226(18) 0.0101(15) 0.0023(15) 0.0087(17)
C30 0.035(2) 0.0286(17) 0.0231(17) 0.0104(14) 0.0050(14) 0.0093(15)
C31 0.0244(18) 0.0254(17) 0.0258(17) 0.0093(13) 0.0041(13) 0.0059(14)
C32 0.0286(19) 0.0223(16) 0.0240(17) 0.0088(13) 0.0044(13) 0.0079(14)
C33 0.0278(19) 0.0242(16) 0.0292(18) 0.0137(14) 0.0037(14) 0.0067(14)
C34 0.033(2) 0.0219(16) 0.0233(17) 0.0077(13) 0.0044(14) 0.0074(14)
C35 0.0263(19) 0.0289(17) 0.0226(17) 0.0111(14) 0.0044(13) 0.0059(14)
C36 0.0245(18) 0.0267(17) 0.0271(17) 0.0117(14) 0.0062(14) 0.0061(14)
C37 0.0235(18) 0.0222(16) 0.0267(17) 0.0082(13) 0.0046(13) 0.0031(14)
C38 0.051(2) 0.030(2) 0.0251(18) 0.0137(15) 0.0067(16) 0.0109(17)
C39 0.030(2) 0.0233(16) 0.0246(17) 0.0091(13) 0.0044(14) 0.0039(14)
C40 0.033(2) 0.039(2) 0.0287(19) 0.0125(15) 0.0067(15) 0.0110(17)
C41 0.038(2) 0.042(2) 0.032(2) 0.0113(16) 0.0135(17) 0.0112(18)
C42 0.046(2) 0.047(2) 0.0183(18) 0.0099(15) 0.0053(16) 0.0023(18)
C43 0.035(2) 0.044(2) 0.0280(19) 0.0153(16) -0.0009(15) 0.0031(17)
C44 0.034(2) 0.0308(18) 0.0298(19) 0.0122(15) 0.0085(15) 0.0070(16)
C45 0.0294(19) 0.0227(16) 0.0240(17) 0.0089(13) 0.0013(14) 0.0058(14)
C46 0.037(2) 0.0338(19) 0.0324(19) 0.0147(15) 0.0102(16) 0.0067(16)
C47 0.042(2) 0.035(2) 0.036(2) 0.0175(16) 0.0087(17) 0.0037(18)
C48 0.049(2) 0.0218(17) 0.0277(19) 0.0123(14) -0.0067(16) -0.0013(16)
C49 0.037(2) 0.0291(19) 0.037(2) 0.0128(15) 0.0028(16) 0.0073(16)
C50 0.034(2) 0.0302(18) 0.0333(19) 0.0146(15) 0.0063(15) 0.0054(16)
C51 0.032(2) 0.0344(19) 0.041(2) 0.0183(16) 0.0112(16) 0.0069(16)
C52 0.051(3) 0.041(2) 0.036(2) 0.0201(17) 0.0109(18) 0.0165(19)
C53 0.058(3) 0.049(2) 0.032(2) 0.0181(18) 0.0121(19) 0.020(2)
C54 0.046(3) 0.042(2) 0.036(2) 0.0110(17) 0.0098(18) 0.0116(19)
C55 0.035(2) 0.0352(19) 0.033(2) 0.0125(16) 0.0109(16) 0.0107(17)
C56 0.033(2) 0.0318(18) 0.0302(19) 0.0124(15) 0.0121(15) 0.0089(16)
C57 0.0272(19) 0.0272(17) 0.0339(19) 0.0127(14) 0.0077(15) 0.0043(15)
C58 0.033(2) 0.0263(17) 0.0316(19) 0.0102(14) 0.0118(15) 0.0070(15)
C59 0.0281(19) 0.0286(17) 0.0337(19) 0.0167(15) 0.0069(15) 0.0082(15)
C60 0.0255(19) 0.0315(18) 0.0329(19) 0.0151(15) 0.0106(14) 0.0073(15)
C61 0.0241(19) 0.0309(18) 0.0346(19) 0.0135(15) 0.0095(15) 0.0059(15)
C62 0.029(2) 0.0274(17) 0.036(2) 0.0156(15) 0.0110(15) 0.0086(15)
C63 0.039(2) 0.0276(18) 0.0290(19) 0.0068(15) 0.0044(15) 0.0071(16)
C64 0.031(2) 0.0270(17) 0.038(2) 0.0173(15) 0.0131(16) 0.0053(15)
C65 0.032(2) 0.0351(19) 0.036(2) 0.0148(16) 0.0074(16) 0.0054(16)
C66 0.033(2) 0.043(2) 0.041(2) 0.0218(18) 0.0027(17) -0.0001(17)
C67 0.052(3) 0.039(2) 0.0262(19) 0.0122(16) 0.0087(17) -0.0044(19)
C68 0.049(3) 0.037(2) 0.039(2) 0.0156(17) 0.0207(19) 0.0102(18)
C69 0.042(2) 0.037(2) 0.034(2) 0.0171(16) 0.0141(17) 0.0094(17)
C70 0.0275(19) 0.0288(18) 0.0301(18) 0.0123(14) 0.0071(14) 0.0059(15)
C71 0.032(2) 0.0331(19) 0.037(2) 0.0141(16) 0.0072(16) 0.0057(16)
C72 0.045(2) 0.032(2) 0.035(2) 0.0127(16) 0.0053(17) -0.0010(18)
C73 0.058(3) 0.0217(17) 0.033(2) 0.0113(15) 0.0175(18) 0.0109(18)
C74 0.045(2) 0.034(2) 0.039(2) 0.0177(16) 0.0194(18) 0.0158(18)
C75 0.038(2) 0.0323(19) 0.035(2) 0.0134(15) 0.0132(16) 0.0080(17)
C76 0.030(2) 0.0330(18) 0.0271(18) 0.0127(15) 0.0042(14) 0.0088(15)
C77 0.039(2) 0.038(2) 0.033(2) 0.0176(16) 0.0046(16) 0.0130(17)
C78 0.044(2) 0.047(2) 0.030(2) 0.0191(17) 0.0029(16) 0.0157(19)
C79 0.042(2) 0.039(2) 0.029(2) 0.0086(16) 0.0000(16) 0.0151(18)
C80 0.035(2) 0.0333(19) 0.0307(19) 0.0113(15) 0.0024(15) 0.0098(16)
C81 0.0252(19) 0.0302(18) 0.0292(18) 0.0123(14) 0.0051(14) 0.0100(15)
C82 0.0274(19) 0.0254(17) 0.0266(18) 0.0091(14) 0.0062(14) 0.0064(14)
C83 0.0231(18) 0.0246(16) 0.0259(17) 0.0095(13) 0.0071(13) 0.0073(14)
C84 0.0262(19) 0.0247(16) 0.0275(18) 0.0121(14) 0.0081(14) 0.0078(14)
C85 0.0223(18) 0.0287(17) 0.0245(17) 0.0099(13) 0.0082(13) 0.0080(14)
C86 0.0262(19) 0.0317(18) 0.0228(17) 0.0103(14) 0.0078(13) 0.0094(15)
C87 0.0247(18) 0.0265(17) 0.0268(17) 0.0120(14) 0.0057(13) 0.0070(14)
C88 0.034(2) 0.0270(17) 0.0255(18) 0.0082(14) 0.0085(15) 0.0098(15)
C89 0.0278(19) 0.0258(16) 0.0235(17) 0.0103(13) 0.0055(14) 0.0034(14)
C90 0.032(2) 0.0364(19) 0.0263(18) 0.0112(15) 0.0065(15) 0.0068(16)
C91 0.046(3) 0.048(2) 0.031(2) 0.0166(17) 0.0004(17) 0.0095(19)
C92 0.060(3) 0.042(2) 0.024(2) 0.0079(17) 0.0034(18) -0.002(2)
C93 0.064(3) 0.037(2) 0.030(2) 0.0065(17) 0.0169(19) 0.006(2)
C94 0.042(2) 0.0320(19) 0.031(2) 0.0102(15) 0.0129(16) 0.0068(17)
C95 0.0260(19) 0.0301(17) 0.0246(17) 0.0118(14) 0.0072(14) 0.0098(15)
C96 0.031(2) 0.0318(18) 0.0309(19) 0.0101(15) 0.0075(15) 0.0101(16)
C97 0.029(2) 0.0303(18) 0.038(2) 0.0099(15) 0.0048(15) 0.0044(16)
C98 0.039(2) 0.0222(17) 0.0293(19) 0.0077(14) 0.0089(15) 0.0023(15)
C99 0.042(2) 0.0291(18) 0.037(2) 0.0141(15) 0.0144(17) 0.0166(17)
C100 0.030(2) 0.0306(18) 0.0318(19) 0.0116(15) 0.0053(15) 0.0074(15)

loop_
_atom_type_symbol
_atom_type_description
_atom_type_scat_dispersion_real
_atom_type_scat_dispersion_imag
_atom_type_scat_source
C C 0.0033 0.0016 'International Tables Vol C Tables 4.2.6.8 and 6.1.1.4'
H H 0.0000 0.0000 'International Tables Vol C Tables 4.2.6.8 and 6.1.1.4'
F F 0.0171 0.0103 'International Tables Vol C Tables 4.2.6.8 and 6.1.1.4'
N N 0.0061 0.0033 'International Tables Vol C Tables 4.2.6.8 and 6.1.1.4'
O O 0.0106 0.0060 'International Tables Vol C Tables 4.2.6.8 and 6.1.1.4'

loop_
_geom_angle_atom_site_label_1
_geom_angle_atom_site_label_2
_geom_angle_atom_site_label_3
_geom_angle
C8 O1 H1 109.5
C33 O2 H2A 109.5
C58 O3 H3B 109.5
C83 O4 H4A 109.5
C1 N1 H1A 126(2)
C12 N1 H1A 124(2)
C12 N1 C1 109.4(3)
C26 N3 H3A 127(2)
C37 N3 H3A 124(2)
C37 N3 C26 109.1(3)
C51 N5 H5A 122(2)
C62 N5 H5A 128(2)
C62 N5 C51 109.5(3)
C76 N7 H7 128(2)
C87 N7 H7 123(2)
C87 N7 C76 109.2(3)
N1 C1 C2 129.2(3)
N1 C1 C6 108.7(3)
C2 C1 C6 122.1(3)
C1 C2 H2 121.4
C3 C2 C1 117.3(3)
C3 C2 H2 121.4
C2 C3 H3 119.1
C2 C3 C4 121.8(3)
C4 C3 H3 119.1
C3 C4 H4 119.7
C5 C4 C3 120.6(3)
C5 C4 H4 119.7
C4 C5 H5 120.7
C4 C5 C6 118.7(3)
C6 C5 H5 120.7
C1 C6 C7 105.9(3)
C5 C6 C1 119.5(3)
C5 C6 C7 134.5(3)
C8 C7 C6 133.0(3)
C8 C7 C12 119.4(3)
C12 C7 C6 107.6(3)
O1 C8 C7 116.7(3)
O1 C8 C9 125.3(3)
C7 C8 C9 118.0(3)
C8 C9 C10 121.9(3)
C8 C9 C13 118.1(3)
C13 C9 C10 119.9(3)
C9 C10 C14 118.6(3)
C11 C10 C9 119.7(3)
C11 C10 C14 121.6(3)
C10 C11 C12 117.4(3)
C10 C11 C20 123.2(3)
C12 C11 C20 119.5(3)
N1 C12 C7 108.4(3)
N1 C12 C11 128.1(3)
C7 C12 C11 123.4(3)
N2 C13 C9 176.5(4)
C15 C14 C10 120.9(3)
C19 C14 C10 120.5(3)
C19 C14 C15 118.5(3)
C14 C15 H15 119.4
C16 C15 C14 121.1(3)
C16 C15 H15 119.4
C15 C16 H16 121.0
C17 C16 C15 118.1(4)
C17 C16 H16 121.0
F1 C17 C16 118.1(4)
F1 C17 C18 119.1(4)
C18 C17 C16 122.8(3)
C17 C18 H18 120.7
C17 C18 C19 118.5(4)
C19 C18 H18 120.7
C14 C19 H19 119.6
C18 C19 C14 120.9(4)
C18 C19 H19 119.6
C21 C20 C11 120.9(3)
C21 C20 C25 118.8(3)
C25 C20 C11 120.4(3)
C20 C21 H21 119.7
C22 C21 C20 120.6(3)
C22 C21 H21 119.7
C21 C22 H22 120.9
C23 C22 C21 118.1(3)
C23 C22 H22 120.9
F2 C23 C24 117.6(3)
C22 C23 F2 118.5(3)
C22 C23 C24 123.9(3)
C23 C24 H24 121.5
C23 C24 C25 117.1(3)
C25 C24 H24 121.5
C20 C25 H25 119.3
C24 C25 C20 121.5(3)
C24 C25 H25 119.3
N3 C26 C31 109.0(3)
C27 C26 N3 128.7(3)
C27 C26 C31 122.3(3)
C26 C27 H27 121.6
C28 C27 C26 116.9(3)
C28 C27 H27 121.6
C27 C28 H28 119.3
C27 C28 C29 121.5(3)
C29 C28 H28 119.3
C28 C29 H29 119.4
C30 C29 C28 121.2(3)
C30 C29 H29 119.4
C29 C30 H30 120.7
C29 C30 C31 118.6(3)
C31 C30 H30 120.7
C26 C31 C32 106.1(3)
C30 C31 C26 119.5(3)
C30 C31 C32 134.4(3)
C33 C32 C31 133.2(3)
C33 C32 C37 119.5(3)
C37 C32 C31 107.4(3)
O2 C33 C32 116.9(3)
O2 C33 C34 125.2(3)
C32 C33 C34 117.9(3)
C33 C34 C35 122.2(3)
C33 C34 C38 117.6(3)
C38 C34 C35 120.0(3)
C34 C35 C39 118.1(3)
C36 C35 C34 119.7(3)
C36 C35 C39 122.2(3)
C35 C36 C37 117.1(3)
C35 C36 C45 123.6(3)
C37 C36 C45 119.3(3)
N3 C37 C32 108.4(3)
N3 C37 C36 128.0(3)
C32 C37 C36 123.6(3)
N4 C38 C34 176.2(4)
C40 C39 C35 121.3(3)
C44 C39 C35 119.4(3)
C44 C39 C40 119.2(3)
C39 C40 H40 119.7
C41 C40 C39 120.7(3)
C41 C40 H40 119.7
C40 C41 H41 121.0
C42 C41 C40 118.1(3)
C42 C41 H41 121.0
F3 C42 C41 118.6(3)
F3 C42 C43 118.2(3)
C43 C42 C41 123.2(3)
C42 C43 H43 120.9
C42 C43 C44 118.1(3)
C44 C43 H43 120.9
C39 C44 H44 119.6
C43 C44 C39 120.7(3)
C43 C44 H44 119.6
C46 C45 C36 121.5(3)
C50 C45 C36 119.9(3)
C50 C45 C46 118.6(3)
C45 C46 H46 119.8
C47 C46 C45 120.4(3)
C47 C46 H46 119.8
C46 C47 H47 120.9
C48 C47 C46 118.2(3)
C48 C47 H47 120.9
C47 C48 F4 118.1(3)
C47 C48 C49 124.2(3)
C49 C48 F4 117.8(3)
C48 C49 H49 121.2
C48 C49 C50 117.6(3)
C50 C49 H49 121.2
C45 C50 H50 119.5
C49 C50 C45 121.0(3)
C49 C50 H50 119.5
N5 C51 C52 128.6(3)
N5 C51 C56 109.3(3)
C52 C51 C56 122.1(3)
C51 C52 H52 121.6
C53 C52 C51 116.8(3)
C53 C52 H52 121.6
C52 C53 H53 119.0
C52 C53 C54 121.9(4)
C54 C53 H53 119.0
C53 C54 H54 119.2
C55 C54 C53 121.5(4)
C55 C54 H54 119.2
C54 C55 H55 121.2
C54 C55 C56 117.6(3)
C56 C55 H55 121.2
C51 C56 C57 105.6(3)
C55 C56 C51 120.1(3)
C55 C56 C57 134.3(3)
C58 C57 C56 133.2(3)
C58 C57 C62 119.0(3)
C62 C57 C56 107.7(3)
O3 C58 C57 116.5(3)
O3 C58 C59 125.2(3)
C57 C58 C59 118.4(3)
C58 C59 C60 122.3(3)
C58 C59 C63 117.6(3)
C63 C59 C60 120.0(3)
C59 C60 C64 119.6(3)
C61 C60 C59 119.2(3)
C61 C60 C64 121.2(3)
C60 C61 C62 117.0(3)
C60 C61 C70 124.4(3)
C62 C61 C70 118.6(3)
N5 C62 C57 107.9(3)
N5 C62 C61 127.8(3)
C61 C62 C57 124.2(3)
N6 C63 C59 175.0(4)
C65 C64 C60 121.5(3)
C65 C64 C69 118.1(3)
C69 C64 C60 120.5(3)
C64 C65 H65 119.2
C64 C65 C66 121.6(3)
C66 C65 H65 119.2
C65 C66 H66 121.1
C67 C66 C65 117.9(4)
C67 C66 H66 121.1
F5 C67 C66 118.4(4)
F5 C67 C68 118.7(3)
C66 C67 C68 123.0(4)
C67 C68 H68 120.7
C67 C68 C69 118.6(3)
C69 C68 H68 120.7
C64 C69 H69 119.6
C68 C69 C64 120.9(4)
C68 C69 H69 119.6
C71 C70 C61 121.2(3)
C75 C70 C61 119.8(3)
C75 C70 C71 119.1(3)
C70 C71 H71 120.0
C72 C71 C70 120.1(3)
C72 C71 H71 120.0
C71 C72 H72 121.0
C73 C72 C71 118.0(4)
C73 C72 H72 121.0
C72 C73 F6 117.7(4)
C74 C73 F6 118.2(3)
C74 C73 C72 124.1(3)
C73 C74 H74 121.3
C73 C74 C75 117.4(4)
C75 C74 H74 121.3
C70 C75 C74 121.4(4)
C70 C75 H75 119.3
C74 C75 H75 119.3
N7 C76 C81 108.7(3)
C77 C76 N7 128.8(3)
C77 C76 C81 122.5(3)
C76 C77 H77 121.5
C78 C77 C76 116.9(3)
C78 C77 H77 121.5
C77 C78 H78 119.1
C77 C78 C79 121.8(3)
C79 C78 H78 119.1
C78 C79 H79 119.5
C78 C79 C80 121.0(3)
C80 C79 H79 119.5
C79 C80 H80 120.9
C79 C80 C81 118.2(3)
C81 C80 H80 120.9
C76 C81 C82 106.3(3)
C80 C81 C76 119.5(3)
C80 C81 C82 134.2(3)
C83 C82 C81 133.4(3)
C83 C82 C87 119.1(3)
C87 C82 C81 107.4(3)
O4 C83 C82 117.5(3)
O4 C83 C84 124.6(3)
C82 C83 C84 118.0(3)
C83 C84 C85 122.4(3)
C83 C84 C88 118.5(3)
C88 C84 C85 119.0(3)
C84 C85 C89 118.5(3)
C86 C85 C84 119.8(3)
C86 C85 C89 121.7(3)
C85 C86 C87 116.3(3)
C85 C86 C95 123.8(3)
C87 C86 C95 119.8(3)
N7 C87 C82 108.4(3)
N7 C87 C86 127.2(3)
C82 C87 C86 124.4(3)
N8 C88 C84 176.3(4)
C90 C89 C85 120.8(3)
C90 C89 C94 118.7(3)
C94 C89 C85 120.5(3)
C89 C90 H90 119.3
C91 C90 C89 121.4(3)
C91 C90 H90 119.3
C90 C91 H91 121.1
C90 C91 C92 117.9(4)
C92 C91 H91 121.1
F7 C92 C91 118.2(4)
F7 C92 C93 118.9(4)
C93 C92 C91 122.8(4)
C92 C93 H93 120.5
C92 C93 C94 119.0(4)
C94 C93 H93 120.5
C89 C94 H94 119.9
C93 C94 C89 120.1(4)
C93 C94 H94 119.9
C96 C95 C86 121.1(3)
C100 C95 C86 120.4(3)
C100 C95 C96 118.4(3)
C95 C96 H96 119.3
C97 C96 C95 121.4(3)
C97 C96 H96 119.3
C96 C97 H97 121.1
C98 C97 C96 117.8(3)
C98 C97 H97 121.1
C97 C98 F8 118.3(3)
C99 C98 F8 117.8(3)
C99 C98 C97 123.9(3)
C98 C99 H99 121.4
C98 C99 C100 117.2(3)
C100 C99 H99 121.4
C95 C100 C99 121.3(3)
C95 C100 H100 119.3
C99 C100 H100 119.3

loop_
_geom_bond_atom_site_label_1
_geom_bond_atom_site_label_2
_geom_bond_distance
F1 C17 1.365(4)
F2 C23 1.374(4)
F3 C42 1.360(4)
F4 C48 1.384(4)
F5 C67 1.365(4)
F6 C73 1.382(4)
F7 C92 1.355(4)
F8 C98 1.376(4)
O1 H1 0.8400
O1 C8 1.348(4)
O2 H2A 0.8400
O2 C33 1.344(4)
O3 H3B 0.8400
O3 C58 1.342(4)
O4 H4A 0.8400
O4 C83 1.351(4)
N1 H1A 0.88(4)
N1 C1 1.395(4)
N1 C12 1.375(4)
N2 C13 1.153(4)
N3 H3A 0.94(4)
N3 C26 1.397(4)
N3 C37 1.373(4)
N4 C38 1.149(4)
N5 H5A 0.903(10)
N5 C51 1.383(5)
N5 C62 1.382(4)
N6 C63 1.154(4)
N7 H7 0.899(10)
N7 C76 1.396(4)
N7 C87 1.381(4)
N8 C88 1.157(4)
C1 C2 1.395(5)
C1 C6 1.409(5)
C2 H2 0.9500
C2 C3 1.376(5)
C3 H3 0.9500
C3 C4 1.414(5)
C4 H4 0.9500
C4 C5 1.379(5)
C5 H5 0.9500
C5 C6 1.405(5)
C6 C7 1.449(4)
C7 C8 1.398(4)
C7 C12 1.405(4)
C8 C9 1.401(4)
C9 C10 1.442(4)
C9 C13 1.429(4)
C10 C11 1.384(4)
C10 C14 1.499(4)
C11 C12 1.409(4)
C11 C20 1.497(4)
C14 C15 1.403(5)
C14 C19 1.395(5)
C15 H15 0.9500
C15 C16 1.384(5)
C16 H16 0.9500
C16 C17 1.382(6)
C17 C18 1.373(6)
C18 H18 0.9500
C18 C19 1.387(5)
C19 H19 0.9500
C20 C21 1.395(5)
C20 C25 1.396(5)
C21 H21 0.9500
C21 C22 1.393(4)
C22 H22 0.9500
C22 C23 1.362(5)
C23 C24 1.384(5)
C24 H24 0.9500
C24 C25 1.386(5)
C25 H25 0.9500
C26 C27 1.397(4)
C26 C31 1.399(4)
C27 H27 0.9500
C27 C28 1.383(5)
C28 H28 0.9500
C28 C29 1.400(5)
C29 H29 0.9500
C29 C30 1.376(4)
C30 H30 0.9500
C30 C31 1.399(4)
C31 C32 1.449(4)
C32 C33 1.396(4)
C32 C37 1.409(4)
C33 C34 1.408(4)
C34 C35 1.437(4)
C34 C38 1.433(4)
C35 C36 1.393(4)
C35 C39 1.486(4)
C36 C37 1.413(4)
C36 C45 1.493(4)
C39 C40 1.400(5)
C39 C44 1.396(5)
C40 H40 0.9500
C40 C41 1.386(5)
C41 H41 0.9500
C41 C42 1.377(5)
C42 C43 1.379(5)
C43 H43 0.9500
C43 C44 1.386(5)
C44 H44 0.9500
C45 C46 1.402(5)
C45 C50 1.399(5)
C46 H46 0.9500
C46 C47 1.391(5)
C47 H47 0.9500
C47 C48 1.361(5)
C48 C49 1.366(5)
C49 H49 0.9500
C49 C50 1.391(5)
C50 H50 0.9500
C51 C52 1.396(5)
C51 C56 1.405(5)
C52 H52 0.9500
C52 C53 1.379(5)
C53 H53 0.9500
C53 C54 1.397(5)
C54 H54 0.9500
C54 C55 1.382(5)
C55 H55 0.9500
C55 C56 1.402(5)
C56 C57 1.452(5)
C57 C58 1.392(5)
C57 C62 1.408(5)
C58 C59 1.403(5)
C59 C60 1.440(4)
C59 C63 1.429(5)
C60 C61 1.404(5)
C60 C64 1.487(5)
C61 C62 1.403(5)
C61 C70 1.490(4)
C64 C65 1.386(5)
C64 C69 1.408(5)
C65 H65 0.9500
C65 C66 1.391(5)
C66 H66 0.9500
C66 C67 1.369(5)
C67 C68 1.374(6)
C68 H68 0.9500
C68 C69 1.380(5)
C69 H69 0.9500
C70 C71 1.398(5)
C70 C75 1.390(5)
C71 H71 0.9500
C71 C72 1.388(5)
C72 H72 0.9500
C72 C73 1.376(5)
C73 C74 1.357(5)
C74 H74 0.9500
C74 C75 1.388(5)
C75 H75 0.9500
C76 C77 1.388(5)
C76 C81 1.404(5)
C77 H77 0.9500
C77 C78 1.383(5)
C78 H78 0.9500
C78 C79 1.392(5)
C79 H79 0.9500
C79 C80 1.393(5)
C80 H80 0.9500
C80 C81 1.396(5)
C81 C82 1.448(5)
C82 C83 1.395(4)
C82 C87 1.404(4)
C83 C84 1.402(4)
C84 C85 1.434(4)
C84 C88 1.424(4)
C85 C86 1.399(4)
C85 C89 1.486(4)
C86 C87 1.411(4)
C86 C95 1.488(5)
C89 C90 1.396(5)
C89 C94 1.405(4)
C90 H90 0.9500
C90 C91 1.380(5)
C91 H91 0.9500
C91 C92 1.381(5)
C92 C93 1.370(6)
C93 H93 0.9500
C93 C94 1.384(5)
C94 H94 0.9500
C95 C96 1.396(5)
C95 C100 1.389(5)
C96 H96 0.9500
C96 C97 1.379(5)
C97 H97 0.9500
C97 C98 1.379(5)
C98 C99 1.365(5)
C99 H99 0.9500
C99 C100 1.403(5)
C100 H100 0.9500

loop_
_geom_hbond_atom_site_label_D
_geom_hbond_atom_site_label_H
_geom_hbond_atom_site_label_A
_geom_hbond_distance_DH
_geom_hbond_distance_HA
_geom_hbond_distance_DA
_geom_hbond_angle_DHA
_geom_hbond_site_symmetry_A
O2 H2A N2 0.84 2.00 2.765(4) 150.0 2_656
O3 H3B N8 0.84 1.98 2.734(4) 148.1 2_656
O4 H4A N6 0.84 2.00 2.763(4) 151.0 2_656
N1 H1A F4 0.88(4) 2.18(4) 2.957(4) 147(3) 2_666
N3 H3A F2 0.94(4) 2.08(4) 2.935(3) 151(3) 2_666
N5 H5A F8 0.903(10) 2.139(16) 3.003(3) 160(3) 2_666
N7 H7 F6 0.899(10) 2.022(17) 2.858(3) 154(3) 2_666

loop_
_geom_torsion_atom_site_label_1
_geom_torsion_atom_site_label_2
_geom_torsion_atom_site_label_3
_geom_torsion_atom_site_label_4
_geom_torsion
F1 C17 C18 C19 -179.9(3)
F2 C23 C24 C25 -179.9(3)
F3 C42 C43 C44 178.1(3)
F4 C48 C49 C50 -179.8(3)
F5 C67 C68 C69 179.8(3)
F6 C73 C74 C75 -179.7(3)
F7 C92 C93 C94 -178.9(3)
F8 C98 C99 C100 179.0(3)
O1 C8 C9 C10 -179.2(3)
O1 C8 C9 C13 3.7(5)
O2 C33 C34 C35 179.6(3)
O2 C33 C34 C38 5.0(5)
O3 C58 C59 C60 178.9(3)
O3 C58 C59 C63 -4.6(5)
O4 C83 C84 C85 179.3(3)
O4 C83 C84 C88 -3.6(5)
N1 C1 C2 C3 179.1(4)
N1 C1 C6 C5 -178.5(3)
N1 C1 C6 C7 0.1(4)
N3 C26 C27 C28 178.9(3)
N3 C26 C31 C30 -178.2(3)
N3 C26 C31 C32 0.6(4)
N5 C51 C52 C53 -178.8(4)
N5 C51 C56 C55 178.6(3)
N5 C51 C56 C57 -1.4(4)
N7 C76 C77 C78 -178.2(4)
N7 C76 C81 C80 178.0(3)
N7 C76 C81 C82 -1.4(4)
C1 N1 C12 C7 -0.4(4)
C1 N1 C12 C11 -176.6(3)
C1 C2 C3 C4 0.2(6)
C1 C6 C7 C8 179.7(4)
C1 C6 C7 C12 -0.3(4)
C2 C1 C6 C5 1.6(5)
C2 C1 C6 C7 -179.8(3)
C2 C3 C4 C5 -0.1(6)
C3 C4 C5 C6 0.8(6)
C4 C5 C6 C1 -1.5(5)
C4 C5 C6 C7 -179.5(4)
C5 C6 C7 C8 -2.1(7)
C5 C6 C7 C12 177.9(4)
C6 C1 C2 C3 -1.0(6)
C6 C7 C8 O1 1.3(6)
C6 C7 C8 C9 -179.3(4)
C6 C7 C12 N1 0.4(4)
C6 C7 C12 C11 176.9(3)
C7 C8 C9 C10 1.4(5)
C7 C8 C9 C13 -175.6(3)
C8 C7 C12 N1 -179.6(3)
C8 C7 C12 C11 -3.1(5)
C8 C9 C10 C11 -1.3(5)
C8 C9 C10 C14 177.0(3)
C9 C10 C11 C12 -1.0(5)
C9 C10 C11 C20 178.5(3)
C9 C10 C14 C15 -54.3(4)
C9 C10 C14 C19 127.4(4)
C10 C11 C12 N1 179.0(3)
C10 C11 C12 C7 3.2(5)
C10 C11 C20 C21 -61.0(5)
C10 C11 C20 C25 119.0(4)
C10 C14 C15 C16 -178.3(3)
C10 C14 C19 C18 178.3(3)
C11 C10 C14 C15 124.0(4)
C11 C10 C14 C19 -54.3(5)
C11 C20 C21 C22 180.0(3)
C11 C20 C25 C24 -178.5(3)
C12 N1 C1 C2 -179.9(4)
C12 N1 C1 C6 0.2(4)
C12 C7 C8 O1 -178.7(3)
C12 C7 C8 C9 0.7(5)
C12 C11 C20 C21 118.4(4)
C12 C11 C20 C25 -61.6(4)
C13 C9 C10 C11 175.7(3)
C13 C9 C10 C14 -6.0(5)
C14 C10 C11 C12 -179.2(3)
C14 C10 C11 C20 0.2(5)
C14 C15 C16 C17 0.4(6)
C15 C14 C19 C18 0.0(5)
C15 C16 C17 F1 179.9(3)
C15 C16 C17 C18 -0.9(6)
C16 C17 C18 C19 1.0(6)
C17 C18 C19 C14 -0.5(5)
C19 C14 C15 C16 0.0(5)
C20 C11 C12 N1 -0.5(5)
C20 C11 C12 C7 -176.3(3)
C20 C21 C22 C23 -1.1(5)
C21 C20 C25 C24 1.6(5)
C21 C22 C23 F2 -178.7(3)
C21 C22 C23 C24 0.8(5)
C22 C23 C24 C25 0.6(5)
C23 C24 C25 C20 -1.8(5)
C25 C20 C21 C22 -0.1(5)
C26 N3 C37 C32 -1.4(4)
C26 N3 C37 C36 -179.6(3)
C26 C27 C28 C29 -0.9(5)
C26 C31 C32 C33 176.8(4)
C26 C31 C32 C37 -1.4(4)
C27 C26 C31 C30 1.4(5)
C27 C26 C31 C32 -179.8(3)
C27 C28 C29 C30 1.7(6)
C28 C29 C30 C31 -0.9(5)
C29 C30 C31 C26 -0.6(5)
C29 C30 C31 C32 -179.0(4)
C30 C31 C32 C33 -4.6(7)
C30 C31 C32 C37 177.1(4)
C31 C26 C27 C28 -0.6(5)
C31 C32 C33 O2 0.8(6)
C31 C32 C33 C34 -178.0(4)
C31 C32 C37 N3 1.7(4)
C31 C32 C37 C36 -180.0(3)
C32 C33 C34 C35 -1.8(5)
C32 C33 C34 C38 -176.3(3)
C33 C32 C37 N3 -176.8(3)
C33 C32 C37 C36 1.5(5)
C33 C34 C35 C36 1.9(5)
C33 C34 C35 C39 -175.5(3)
C34 C35 C36 C37 -0.4(5)
C34 C35 C36 C45 -179.7(3)
C34 C35 C39 C40 -57.0(4)
C34 C35 C39 C44 120.9(3)
C35 C36 C37 N3 176.6(3)
C35 C36 C37 C32 -1.3(5)
C35 C36 C45 C46 -61.6(5)
C35 C36 C45 C50 119.1(4)
C35 C39 C40 C41 177.3(3)
C35 C39 C44 C43 -177.1(3)
C36 C35 C39 C40 125.6(4)
C36 C35 C39 C44 -56.5(5)
C36 C45 C46 C47 -179.5(3)
C36 C45 C50 C49 -179.7(3)
C37 N3 C26 C27 -179.1(3)
C37 N3 C26 C31 0.5(4)
C37 C32 C33 O2 178.8(3)
C37 C32 C33 C34 0.1(5)
C37 C36 C45 C46 119.1(4)
C37 C36 C45 C50 -60.2(4)
C38 C34 C35 C36 176.4(3)
C38 C34 C35 C39 -1.1(5)
C39 C35 C36 C37 177.0(3)
C39 C35 C36 C45 -2.3(5)
C39 C40 C41 C42 -0.4(5)
C40 C39 C44 C43 0.8(5)
C40 C41 C42 F3 -177.9(3)
C40 C41 C42 C43 1.3(6)
C41 C42 C43 C44 -1.0(6)
C42 C43 C44 C39 0.0(5)
C44 C39 C40 C41 -0.6(5)
C45 C36 C37 N3 -4.0(5)
C45 C36 C37 C32 178.0(3)
C45 C46 C47 C48 -0.3(5)
C46 C45 C50 C49 0.9(5)
C46 C47 C48 F4 -179.4(3)
C46 C47 C48 C49 -0.1(6)
C47 C48 C49 C50 0.9(5)
C48 C49 C50 C45 -1.3(5)
C50 C45 C46 C47 -0.1(5)
C51 N5 C62 C57 0.6(4)
C51 N5 C62 C61 177.4(3)
C51 C52 C53 C54 -0.1(6)
C51 C56 C57 C58 -175.5(4)
C51 C56 C57 C62 1.8(4)
C52 C51 C56 C55 -0.8(5)
C52 C51 C56 C57 179.1(3)
C52 C53 C54 C55 -0.1(6)
C53 C54 C55 C56 -0.1(6)
C54 C55 C56 C51 0.6(5)
C54 C55 C56 C57 -179.4(4)
C55 C56 C57 C58 4.5(7)
C55 C56 C57 C62 -178.3(4)
C56 C51 C52 C53 0.6(6)
C56 C57 C58 O3 -1.8(6)
C56 C57 C58 C59 178.6(4)
C56 C57 C62 N5 -1.5(4)
C56 C57 C62 C61 -178.4(3)
C57 C58 C59 C60 -1.6(5)
C57 C58 C59 C63 174.9(3)
C58 C57 C62 N5 176.2(3)
C58 C57 C62 C61 -0.7(5)
C58 C59 C60 C61 0.6(5)
C58 C59 C60 C64 179.6(3)
C59 C60 C61 C62 0.3(5)
C59 C60 C61 C70 -179.6(3)
C59 C60 C64 C65 52.2(5)
C59 C60 C64 C69 -128.7(3)
C60 C61 C62 N5 -176.6(3)
C60 C61 C62 C57 -0.3(5)
C60 C61 C70 C71 59.9(5)
C60 C61 C70 C75 -121.1(4)
C60 C64 C65 C66 178.9(3)
C60 C64 C69 C68 -178.5(3)
C61 C60 C64 C65 -128.9(4)
C61 C60 C64 C69 50.3(5)
C61 C70 C71 C72 179.4(3)
C61 C70 C75 C74 -179.7(3)
C62 N5 C51 C52 179.9(4)
C62 N5 C51 C56 0.5(4)
C62 C57 C58 O3 -178.9(3)
C62 C57 C58 C59 1.6(5)
C62 C61 C70 C71 -120.0(4)
C62 C61 C70 C75 59.0(4)
C63 C59 C60 C61 -175.8(3)
C63 C59 C60 C64 3.2(5)
C64 C60 C61 C62 -178.6(3)
C64 C60 C61 C70 1.5(5)
C64 C65 C66 C67 -0.4(5)
C65 C64 C69 C68 0.8(5)
C65 C66 C67 F5 -179.4(3)
C65 C66 C67 C68 0.8(5)
C66 C67 C68 C69 -0.4(6)
C67 C68 C69 C64 -0.4(5)
C69 C64 C65 C66 -0.3(5)
C70 C61 C62 N5 3.3(5)
C70 C61 C62 C57 179.6(3)
C70 C71 C72 C73 -0.2(5)
C71 C70 C75 C74 -0.7(5)
C71 C72 C73 F6 179.5(3)
C71 C72 C73 C74 0.3(5)
C72 C73 C74 C75 -0.5(5)
C73 C74 C75 C70 0.7(5)
C75 C70 C71 C72 0.4(5)
C76 N7 C87 C82 -0.6(4)
C76 N7 C87 C86 176.8(3)
C76 C77 C78 C79 -0.1(6)
C76 C81 C82 C83 -177.3(4)
C76 C81 C82 C87 1.0(4)
C77 C76 C81 C80 -1.5(5)
C77 C76 C81 C82 179.0(3)
C77 C78 C79 C80 -0.7(6)
C78 C79 C80 C81 0.4(5)
C79 C80 C81 C76 0.6(5)
C79 C80 C81 C82 179.9(4)
C80 C81 C82 C83 3.3(7)
C80 C81 C82 C87 -178.3(4)
C81 C76 C77 C78 1.2(5)
C81 C82 C83 O4 -1.7(5)
C81 C82 C83 C84 178.1(3)
C81 C82 C87 N7 -0.3(4)
C81 C82 C87 C86 -177.8(3)
C82 C83 C84 C85 -0.5(5)
C82 C83 C84 C88 176.6(3)
C83 C82 C87 N7 178.4(3)
C83 C82 C87 C86 0.8(5)
C83 C84 C85 C86 0.5(5)
C83 C84 C85 C89 -178.8(3)
C84 C85 C86 C87 0.2(5)
C84 C85 C86 C95 -179.0(3)
C84 C85 C89 C90 56.7(4)
C84 C85 C89 C94 -124.1(3)
C85 C86 C87 N7 -177.9(3)
C85 C86 C87 C82 -0.8(5)
C85 C86 C95 C96 59.1(4)
C85 C86 C95 C100 -121.4(4)
C85 C89 C90 C91 -179.6(3)
C85 C89 C94 C93 179.8(3)
C86 C85 C89 C90 -122.6(4)
C86 C85 C89 C94 56.7(4)
C86 C95 C96 C97 179.8(3)
C86 C95 C100 C99 179.7(3)
C87 N7 C76 C77 -179.2(3)
C87 N7 C76 C81 1.3(4)
C87 C82 C83 O4 -180.0(3)
C87 C82 C83 C84 -0.1(5)
C87 C86 C95 C96 -120.0(4)
C87 C86 C95 C100 59.5(4)
C88 C84 C85 C86 -176.6(3)
C88 C84 C85 C89 4.1(5)
C89 C85 C86 C87 179.4(3)
C89 C85 C86 C95 0.3(5)
C89 C90 C91 C92 -0.8(6)
C90 C89 C94 C93 -0.9(5)
C90 C91 C92 F7 179.1(3)
C90 C91 C92 C93 0.1(6)
C91 C92 C93 C94 0.1(6)
C92 C93 C94 C89 0.3(6)
C94 C89 C90 C91 1.2(5)
C95 C86 C87 N7 1.2(5)
C95 C86 C87 C82 178.3(3)
C95 C96 C97 C98 0.1(5)
C96 C95 C100 C99 -0.8(5)
C96 C97 C98 F8 -179.4(3)
C96 C97 C98 C99 0.0(5)
C97 C98 C99 C100 -0.4(5)
C98 C99 C100 C95 0.8(5)
C100 C95 C96 C97 0.3(5)
